data_4114699
loop_
_publ_author_name
'Paul A. Wender'
'Gabriel G. Gamber'
'Robert D. Hubbard'
'Lei Zhang'

_publ_contact_author 'Paul A. Wender'
_publ_contact_author_email wenderp@leland.stanford.edu
_publ_section_title
;
 Three-Component Cycloadditions: The First Transition Metal-Catalyzed
 [5+2+1] Cycloaddition Reactions
;
_journal_name_full 'Journal of the American Chemical Society'
_journal_page_first 2876
_journal_page_last 2877
_journal_paper_doi 10.1021/ja0176301
_journal_volume 124
_journal_year 2002
_chemical_formula_moiety 'C16 H16 O3 '
_chemical_formula_sum 'C16 H16 O3'
_chemical_formula_weight 256.30
_chemical_name_systematic '5-Acetyl-3a-hydroxy-4-phenyl-3, 3a, 6, 6a-tetrahydro-2H-pentalen-1-one'
_space_group_IT_number 14
_symmetry_cell_setting monoclinic
_symmetry_Int_Tables_number 14
_symmetry_space_group_name_Hall '-P 2ybc'
_symmetry_space_group_name_H-M 'P 1 21/c 1'
_audit_creation_date 2001-08-10
_audit_creation_method 'by CrystalStructure v2.00'
_cell_angle_alpha 90
_cell_angle_beta 99.52(0)
_cell_angle_gamma 90
_cell_formula_units_Z 4
_cell_length_a 7.395(1)
_cell_length_b 10.65(0)
_cell_length_c 16.25(0)
_cell_measurement_temperature 273.1
_cell_volume 1262.17(17)
_computing_cell_refinement Unknown
_computing_data_collection Unknown
_computing_data_reduction CrystalStructure
_computing_publication_material 'CrystalStructure Ver. 2.00'
_computing_structure_refinement CRYSTALS
_computing_structure_solution SHELXS97
_diffrn_measured_fraction_theta_full 0.9599
_diffrn_measured_fraction_theta_max 0.9599
_diffrn_radiation_type 'Mo K\a'
_diffrn_radiation_wavelength 0.7107
_diffrn_reflns_av_R_equivalents 0.059
_diffrn_reflns_limit_h_max 7
_diffrn_reflns_limit_h_min -8
_diffrn_reflns_limit_k_max 12
_diffrn_reflns_limit_k_min -12
_diffrn_reflns_limit_l_max 18
_diffrn_reflns_limit_l_min -12
_diffrn_reflns_number 5534
_diffrn_reflns_theta_full 24.70
_diffrn_reflns_theta_max 24.70
_exptl_absorpt_coefficient_mu 0.092
_exptl_absorpt_correction_type empirical
_exptl_crystal_colour colorless
_exptl_crystal_density_diffrn 1.349
_exptl_crystal_description rhombic
_exptl_crystal_preparation 'CH2Cl2:pentane (diffusion)'
_exptl_crystal_size_max 0.25
_exptl_crystal_size_mid 0.24
_exptl_crystal_size_min 0.17
_refine_diff_density_max 0.49
_refine_diff_density_min -0.46
_refine_ls_extinction_method none
_refine_ls_goodness_of_fit_ref 0.911
_refine_ls_hydrogen_treatment refall
_refine_ls_number_parameters 200
_refine_ls_number_reflns 2077
_refine_ls_R_factor_gt 0.0450
_refine_ls_shift/su_max 0.0040
_refine_ls_structure_factor_coef Fsqd
_refine_ls_weighting_details 'w = 1/\s^2^(Fo^2^)'
_refine_ls_weighting_scheme sigma
_refine_ls_wR_factor_ref 0.1010
_reflns_number_gt 1312
_reflns_number_total 2197
_reflns_threshold_expression F^2^>2.0\s(F^2^)
_cod_data_source_file ja0176301_s2_1.cif
_cod_data_source_block compound_17_data_
_cod_original_cell_volume 1261.9(0)
_cod_original_formula_sum 'C16 H16 O3 '
_cod_database_code 4114699

loop_
_symmetry_equiv_pos_as_xyz
x,y,z
-x,-y,-z
-x,y+1/2,-z+1/2
x,-y+1/2,z+1/2

loop_
_atom_site_label
_atom_site_type_symbol
_atom_site_fract_x
_atom_site_fract_y
_atom_site_fract_z
_atom_site_U_iso_or_equiv
_atom_site_adp_type
_atom_site_occupancy
_atom_site_symmetry_multiplicity
_atom_site_calc_flag
O1 O 0.201(0) 0.144(0) 0.289(0) 0.021(1) Uani 1.00 1 d
O2 O 0.175(0) 0.588(0) 0.254(0) 0.024(1) Uani 1.00 1 d
O3 O -0.233(0) 0.434(0) 0.464(0) 0.025(1) Uani 1.00 1 d
C1 C 0.221(0) 0.485(0) 0.283(0) 0.018(1) Uani 1.00 1 d
C2 C 0.407(0) 0.453(0) 0.332(0) 0.021(1) Uani 1.00 1 d
C3 C 0.418(0) 0.311(0) 0.329(0) 0.019(1) Uani 1.00 1 d
C4 C 0.219(0) 0.267(0) 0.325(0) 0.017(1) Uani 1.00 1 d
C5 C 0.155(0) 0.267(0) 0.410(0) 0.015(1) Uani 1.00 1 d
C6 C 0.000(0) 0.334(0) 0.408(0) 0.017(1) Uani 1.00 1 d
C7 C -0.067(0) 0.389(0) 0.322(0) 0.018(1) Uani 1.00 1 d
C8 C 0.098(0) 0.370(0) 0.277(0) 0.016(1) Uani 1.00 1 d
C9 C -0.105(0) 0.360(0) 0.477(0) 0.018(1) Uani 1.00 1 d
C10 C -0.053(0) 0.299(0) 0.561(0) 0.024(1) Uani 1.00 1 d
C11 C 0.260(0) 0.195(0) 0.481(0) 0.016(1) Uani 1.00 1 d
C12 C 0.398(0) 0.252(0) 0.537(0) 0.021(1) Uani 1.00 1 d
C13 C 0.494(0) 0.183(0) 0.603(0) 0.025(1) Uani 1.00 1 d
C14 C 0.454(0) 0.058(0) 0.613(0) 0.026(1) Uani 1.00 1 d
C15 C 0.316(0) 0.001(0) 0.558(0) 0.026(1) Uani 1.00 1 d
C16 C 0.221(0) 0.068(0) 0.491(0) 0.020(1) Uani 1.00 1 d
H1 H 0.09(1) 0.12(0) 0.28(0) 0.1(0) Uiso 1.00 1 c
H2 H 0.501(0) 0.491(0) 0.307(0) 0.02(0) Uiso 1.00 1 c
H3 H 0.416(0) 0.481(0) 0.388(0) 0.02(0) Uiso 1.00 1 c
H4 H 0.464(0) 0.284(0) 0.280(0) 0.02(0) Uiso 1.00 1 c
H5 H 0.494(0) 0.279(0) 0.377(0) 0.02(0) Uiso 1.00 1 c
H6 H -0.096(0) 0.475(0) 0.326(0) 0.02(0) Uiso 1.00 1 c
H7 H -0.172(0) 0.344(0) 0.295(0) 0.02(0) Uiso 1.00 1 c
H8 H 0.059(0) 0.346(0) 0.220(0) 0.02(0) Uiso 1.00 1 c
H9 H -0.13(0) 0.33(0) 0.60(0) 0.03(1) Uiso 1.00 1 c
H10 H -0.05(0) 0.20(0) 0.56(0) 0.04(1) Uiso 1.00 1 c
H11 H 0.07(0) 0.33(0) 0.59(0) 0.05(1) Uiso 1.00 1 c
H12 H 0.426(0) 0.338(0) 0.530(0) 0.02(0) Uiso 1.00 1 c
H13 H 0.589(0) 0.222(0) 0.641(0) 0.03(0) Uiso 1.00 1 c
H14 H 0.520(0) 0.012(0) 0.658(0) 0.03(0) Uiso 1.00 1 c
H15 H 0.287(0) -0.085(0) 0.565(0) 0.03(0) Uiso 1.00 1 c
H16 H 0.128(0) 0.028(0) 0.453(0) 0.02(0) Uiso 1.00 1 c

loop_
_atom_site_aniso_label
_atom_site_aniso_U_11
_atom_site_aniso_U_22
_atom_site_aniso_U_33
_atom_site_aniso_U_12
_atom_site_aniso_U_13
_atom_site_aniso_U_23
O1 0.021(1) 0.016(1) 0.03(0) 0.001(1) -0.000(1) -0.006(1)
O2 0.023(1) 0.02(0) 0.03(0) 0.003(1) 0.004(1) 0.005(1)
O3 0.018(1) 0.03(0) 0.03(0) 0.006(1) 0.005(1) -0.000(1)
C1 0.02(0) 0.02(0) 0.01(0) 0.00(0) 0.01(0) -0.00(0)
C2 0.02(0) 0.02(0) 0.02(0) -0.00(0) 0.00(0) 0.00(0)
C3 0.02(0) 0.02(0) 0.02(0) 0.00(0) 0.00(0) 0.00(0)
C4 0.02(0) 0.01(0) 0.02(0) 0.00(0) -0.00(0) -0.00(0)
C5 0.02(0) 0.01(0) 0.02(0) -0.00(0) -0.00(0) -0.00(0)
C6 0.02(0) 0.01(0) 0.02(0) -0.00(0) -0.00(0) -0.00(0)
C7 0.02(0) 0.02(0) 0.02(0) -0.00(0) 0.00(0) 0.00(0)
C8 0.02(0) 0.02(0) 0.01(0) -0.00(0) 0.000(1) -0.00(0)
C9 0.02(0) 0.02(0) 0.02(0) -0.01(0) 0.00(0) -0.00(0)
C10 0.03(0) 0.03(0) 0.02(0) 0.00(0) 0.01(0) -0.00(0)
C11 0.01(0) 0.02(0) 0.02(0) 0.00(0) 0.00(0) 0.00(0)
C12 0.02(0) 0.02(0) 0.02(0) -0.00(0) 0.00(0) 0.00(0)
C13 0.02(0) 0.04(0) 0.02(0) -0.00(0) 0.00(0) 0.00(0)
C14 0.03(0) 0.03(0) 0.02(0) 0.01(0) 0.01(0) 0.01(0)
C15 0.04(0) 0.02(0) 0.03(0) 0.01(0) 0.01(0) 0.01(0)
C16 0.02(0) 0.02(0) 0.02(0) 0.00(0) 0.00(0) 0.00(0)

loop_
_atom_type_symbol
_atom_type_description
_atom_type_scat_dispersion_real
_atom_type_scat_dispersion_imag
_atom_type_scat_source
O O 0.017 0.010
;
International Tables for Crystallography
(1992, Vol. C, Tables 4.2.6.8 and 6.1.1.4)
;
C C 0.006 0.003
;
International Tables for Crystallography
(1992, Vol. C, Tables 4.2.6.8 and 6.1.1.4)
;
H H 0.000 0.000
;
International Tables for Crystallography
(1992, Vol. C, Table 6.1.1.4)
;

loop_
_geom_angle_atom_site_label_1
_geom_angle_atom_site_label_2
_geom_angle_atom_site_label_3
_geom_angle
_geom_angle_publ_flag
C4 O1 H1 111.1(25) no
O2 C1 C2 125.2(2) yes
O2 C1 C8 124.9(2) yes
C2 C1 C8 109.90(19) yes
C1 C2 C3 104.54(19) yes
C1 C2 H2 110.58(13) no
C3 C2 H2 110.59(13) no
C1 C2 H3 110.80(13) no
C3 C2 H3 110.79(14) no
H2 C2 H3 109.461(9) no
C2 C3 C4 104.31(19) yes
C2 C3 H4 110.86(14) no
C4 C3 H4 110.77(13) no
C2 C3 H5 110.70(13) no
C4 C3 H5 110.66(13) no
H4 C3 H5 109.457(7) no
O1 C4 C3 108.26(19) yes
O1 C4 C5 110.71(19) yes
C3 C4 C5 113.91(18) yes
O1 C4 C8 115.56(18) yes
C3 C4 C8 105.72(19) yes
C5 C4 C8 102.68(18) yes
C4 C5 C6 111.6(2) yes
C4 C5 C11 119.7(2) yes
C6 C5 C11 128.6(2) yes
C5 C6 C7 112.0(2) yes
C5 C6 C9 128.9(2) yes
C7 C6 C9 119.2(2) yes
C6 C7 C8 103.05(18) yes
C6 C7 H6 111.00(13) no
C8 C7 H6 110.94(13) no
C6 C7 H7 111.13(12) no
C8 C7 H7 111.14(12) no
H6 C7 H7 109.461 no
C1 C8 C4 104.29(18) yes
C1 C8 C7 112.18(19) yes
C4 C8 C7 106.42(19) yes
C1 C8 H8 111.25(13) no
C4 C8 H8 111.21(12) no
C7 C8 H8 111.18(12) no
O3 C9 C6 118.6(2) yes
O3 C9 C10 120.4(2) yes
C6 C9 C10 121.0(2) yes
C9 C10 H9 112.0(15) no
C9 C10 H10 113.8(15) no
H9 C10 H10 109.8(21) no
C9 C10 H11 110.3(16) no
H9 C10 H11 103.5(21) no
H10 C10 H11 106.7(22) no
C5 C11 C12 120.6(2) yes
C5 C11 C16 120.3(2) yes
C12 C11 C16 119.1(2) yes
C11 C12 C13 120.0(2) yes
C11 C12 H12 119.96(14) no
C13 C12 H12 120.06(15) no
C12 C13 C14 120.6(2) yes
C12 C13 H13 119.66(15) no
C14 C13 H13 119.74(15) no
C13 C14 C15 119.8(2) yes
C13 C14 H14 120.12(15) no
C15 C14 H14 120.13(15) no
C14 C15 C16 120.2(2) yes
C14 C15 H15 119.90(15) no
C16 C15 H15 119.89(15) no
C11 C16 C15 120.3(2) yes
C11 C16 H16 119.83(14) no
C15 C16 H16 119.86(15) no

loop_
_geom_bond_atom_site_label_1
_geom_bond_atom_site_label_2
_geom_bond_distance
_geom_bond_publ_flag
O1 C4 1.426(3) yes
O1 H1 0.87(4) no
O2 C1 1.217(3) yes
O3 C9 1.222(3) yes
C1 C2 1.509(3) yes
C1 C8 1.519(3) yes
C2 C3 1.523(3) yes
C2 H2 0.95000(8) no
C2 H3 0.9500(1) no
C3 C4 1.536(3) yes
C3 H4 0.95001(8) no
C3 H5 0.94999(7) no
C4 C5 1.522(3) yes
C4 C8 1.549(3) yes
C5 C6 1.348(3) yes
C5 C11 1.493(3) yes
C6 C7 1.512(3) yes
C6 C9 1.488(3) yes
C7 C8 1.541(3) yes
C7 H6 0.9500(1) no
C7 H7 0.94997(8) no
C8 H8 0.9499(1) no
C9 C10 1.502(4) yes
C10 H9 0.99(3) no
C10 H10 1.03(3) no
C10 H11 1.01(3) no
C11 C12 1.393(3) yes
C11 C16 1.390(3) yes
C12 C13 1.389(3) yes
C12 H12 0.9500(1) no
C13 C14 1.378(4) yes
C13 H13 0.94997(7) no
C14 C15 1.380(4) yes
C14 H14 0.95002(7) no
C15 C16 1.390(3) yes
C15 H15 0.9500(1) no
C16 H16 0.95004(7) no

loop_
_geom_contact_atom_site_label_1
_geom_contact_atom_site_label_2
_geom_contact_site_symmetry_2
_geom_contact_distance
_geom_contact_publ_flag
O1 O2 3_545 2.819(2) yes
O1 C3 . 2.401(3) yes
O1 C4 . 1.426(3) yes
O1 C5 . 2.426(3) yes
O1 C8 . 2.518(3) yes
O1 H1 . 0.87(4) no
O1 H4 . 2.471(3) no
O1 H5 . 2.781(3) no
O1 H6 3_545 2.621(3) no
O1 H8 . 2.567(3) no
O1 H14 2_656 2.674(3) no
O2 C1 . 1.217(3) yes
O2 C2 . 2.424(3) yes
O2 C8 . 2.430(3) yes
O2 H1 3_555 1.96(4) no
O2 H2 . 2.636(3) no
O2 H3 . 2.817(3) no
O2 H6 . 2.754(3) no
O2 H7 3_555 2.848(3) no
O2 H8 . 2.737(3) no
O2 H9 2_566 2.60(3) no
O3 C6 . 2.335(3) yes
O3 C7 . 2.825(3) yes
O3 C9 . 1.222(3) yes
O3 C10 . 2.367(3) yes
O3 H3 1_455 2.731(3) no
O3 H5 1_455 2.809(3) no
O3 H6 . 2.649(3) no
O3 H9 . 2.49(3) no
O3 H11 . 3.00(3) no
O3 H11 2_566 2.98(3) no
O3 H12 2_566 2.829(3) no
C1 C2 . 1.509(3) yes
C1 C3 . 2.398(3) yes
C1 C4 . 2.422(3) yes
C1 C7 . 2.539(3) yes
C1 C8 . 1.519(3) yes
C1 H1 3_555 2.75(4) no
C1 H2 . 2.046(3) no
C1 H3 . 2.049(3) no
C1 H4 . 2.796(3) no
C1 H6 . 2.555(3) no
C1 H8 . 2.063(3) no
C1 H9 2_566 2.90(3) no
C2 C3 . 1.523(3) yes
C2 C4 . 2.416(3) yes
C2 C8 . 2.478(3) yes
C2 H2 . 0.95000(8) no
C2 H3 . 0.9500(1) no
C2 H4 . 2.062(3) no
C2 H5 . 2.061(3) no
C3 C4 . 1.536(3) yes
C3 C5 . 2.564(3) yes
C3 C8 . 2.460(3) yes
C3 H2 . 2.059(3) no
C3 H3 . 2.062(3) no
C3 H4 . 0.95001(8) no
C3 H5 . 0.94999(7) no
C3 H8 . 2.957(3) no
C4 C5 . 1.522(3) yes
C4 C6 . 2.376(4) yes
C4 C7 . 2.475(3) yes
C4 C8 . 1.549(3) yes
C4 C11 . 2.608(3) yes
C4 H1 . 1.92(4) no
C4 H3 . 2.811(3) no
C4 H4 . 2.073(3) no
C4 H5 . 2.072(3) no
C4 H7 . 2.967(3) no
C4 H8 . 2.090(3) no
C5 C6 . 1.348(3) yes
C5 C7 . 2.373(3) yes
C5 C8 . 2.399(3) yes
C5 C9 . 2.559(3) yes
C5 C11 . 1.493(3) yes
C5 C12 . 2.507(3) yes
C5 C16 . 2.501(3) yes
C5 H1 . 2.59(4) no
C5 H5 . 2.650(3) no
C5 H7 . 2.920(3) no
C5 H12 . 2.667(3) no
C5 H16 . 2.657(3) no
C6 C7 . 1.512(3) yes
C6 C8 . 2.390(3) yes
C6 C9 . 1.488(3) yes
C6 C10 . 2.602(4) yes
C6 C11 . 2.561(3) yes
C6 H6 . 2.054(3) no
C6 H7 . 2.056(3) no
C6 H10 . 2.90(3) no
C6 H11 . 2.88(3) no
C7 C8 . 1.541(3) yes
C7 C9 . 2.587(3) yes
C7 H1 3_555 2.97(4) no
C7 H6 . 0.9500(1) no
C7 H7 . 0.94997(8) no
C7 H8 . 2.082(3) no
C8 H1 . 2.67(4) no
C8 H3 . 2.972(3) no
C8 H4 . 2.848(3) no
C8 H6 . 2.079(3) no
C8 H7 . 2.082(3) no
C8 H8 . 0.9499(1) no
C9 C10 . 1.502(4) yes
C9 H6 . 2.752(3) no
C9 H7 . 2.916(3) no
C9 H9 . 2.09(3) no
C9 H10 . 2.13(3) no
C9 H11 . 2.08(3) no
C10 H9 . 0.99(3) no
C10 H10 . 1.03(3) no
C10 H11 . 1.01(3) no
C11 C12 . 1.393(3) yes
C11 C13 . 2.408(3) yes
C11 C14 . 2.786(3) yes
C11 C15 . 2.411(4) yes
C11 C16 . 1.390(3) yes
C11 H5 . 2.761(3) no
C11 H10 . 2.80(3) no
C11 H11 . 2.77(3) no
C11 H12 . 2.040(3) no
C11 H16 . 2.037(3) no
C12 C13 . 1.389(3) yes
C12 C14 . 2.403(4) yes
C12 C15 . 2.770(4) yes
C12 C16 . 2.399(3) yes
C12 H5 . 2.823(3) no
C12 H11 . 2.78(3) no
C12 H12 . 0.9500(1) no
C12 H13 . 2.034(3) no
C13 C14 . 1.378(4) yes
C13 C15 . 2.385(4) yes
C13 C16 . 2.763(4) yes
C13 H4 4_555 2.950(4) no
C13 H12 . 2.038(4) no
C13 H13 . 0.94997(7) no
C13 H14 . 2.029(4) no
C14 C15 . 1.380(4) yes
C14 C16 . 2.402(4) yes
C14 H13 . 2.025(4) no
C14 H14 . 0.95002(7) no
C14 H15 . 2.028(4) no
C15 C16 . 1.390(3) yes
C15 H14 . 2.030(4) no
C15 H15 . 0.9500(1) no
C15 H16 . 2.037(3) no
C16 H10 . 2.83(3) no
C16 H15 . 2.037(3) no
C16 H16 . 0.95004(7) no
H1 H6 3_545 2.33(4) no
H1 H8 . 2.61(4) no
H1 H16 . 2.91(4) no
H2 H3 . 1.55127(15) no
H2 H4 . 2.249(3) no
H2 H5 . 2.527(3) no
H2 H6 1_655 2.947(3) no
H2 H7 1_655 2.910(3) no
H2 H14 4_554 2.452(4) no
H3 H4 . 2.797(3) no
H3 H5 . 2.249(3) no
H3 H9 2_566 2.95(3) no
H3 H12 . 2.762(3) no
H3 H12 2_666 2.511(3) no
H4 H5 . 1.55122(18) no
H4 H7 1_655 2.741(3) no
H4 H13 4_554 2.587(4) no
H5 H12 . 2.699(3) no
H5 H15 2_656 2.697(3) no
H6 H7 . 1.55125(14) no
H6 H8 . 2.606(3) no
H6 H9 2_566 2.84(2) no
H6 H11 2_566 2.52(3) no
H7 H8 . 2.252(3) no
H7 H13 4_454 2.908(3) no
H8 H9 4_554 2.87(2) no
H8 H10 4_554 2.67(3) no
H8 H11 4_554 2.85(3) no
H9 H10 . 1.65(4) no
H9 H11 . 1.57(4) no
H9 H13 1_455 2.53(3) no
H10 H11 . 1.64(4) no
H10 H15 2_556 2.74(3) no
H10 H16 . 2.98(3) no
H10 H16 2_556 2.53(3) no
H11 H12 . 2.91(3) no
H12 H13 . 2.335(3) no
H13 H14 . 2.326(4) no
H14 H15 . 2.330(4) no
H15 H16 . 2.337(3) no
H16 H16 2_556 2.690(5) no

loop_
_geom_torsion_atom_site_label_1
_geom_torsion_atom_site_label_2
_geom_torsion_atom_site_label_3
_geom_torsion_atom_site_label_4
_geom_torsion
_geom_torsion_publ_flag
O2 C1 C2 C3 -161.5(0) yes
C8 C1 C2 C3 19.8(0) yes
O2 C1 C8 C4 -178.3(0) yes
O2 C1 C8 C7 -63.5(0) yes
C2 C1 C8 C4 0.4(0) yes
C2 C1 C8 C7 115.1(0) yes
C1 C2 C3 C4 -32.0(0) yes
C2 C3 C4 O1 157.2(0) yes
C2 C3 C4 C5 -79.2(0) yes
C2 C3 C4 C8 32.8(0) yes
O1 C4 C5 C6 -111.9(0) yes
O1 C4 C5 C11 65.8(0) yes
C3 C4 C5 C6 125.8(0) yes
C3 C4 C5 C11 -56.4(0) yes
C8 C4 C5 C6 12.0(0) yes
C8 C4 C5 C11 -170.2(0) yes
O1 C4 C8 C1 -140.1(0) yes
O1 C4 C8 C7 101.2(0) yes
C3 C4 C8 C1 -20.4(0) yes
C3 C4 C8 C7 -139.1(0) yes
C5 C4 C8 C1 99.3(0) yes
C5 C4 C8 C7 -19.5(0) yes
C4 C5 C6 C7 0.7(0) yes
C4 C5 C6 C9 -179.0(0) yes
C11 C5 C6 C7 -176.9(0) yes
C11 C5 C6 C9 3.5(1) yes
C4 C5 C11 C12 92.9(0) yes
C4 C5 C11 C16 -86.8(0) yes
C6 C5 C11 C12 -89.7(1) yes
C6 C5 C11 C16 90.5(1) yes
C5 C6 C7 C8 -13.1(0) yes
C9 C6 C7 C8 166.6(0) yes
C5 C6 C9 O3 172.6(0) yes
C5 C6 C9 C10 -5.8(1) yes
C7 C6 C9 O3 -7.0(1) yes
C7 C6 C9 C10 174.5(0) yes
C6 C7 C8 C1 -93.6(0) yes
C6 C7 C8 C4 19.9(0) yes
C5 C11 C12 C13 -180.0(0) yes
C16 C11 C12 C13 -0.2(1) yes
C5 C11 C16 C15 -179.3(0) yes
C12 C11 C16 C15 1.0(1) yes
C11 C12 C13 C14 -0.2(1) yes
C12 C13 C14 C15 -0.2(1) yes
C13 C14 C15 C16 1.0(1) yes
C14 C15 C16 C11 -1.4(1) yes
